data_4324676
loop_
_publ_author_name
'Allen Bowden'
'Peter N. Horton'
'Andrew W. G. Platt'

_publ_section_title
;
 Lanthanide Nitrate Complexes of Tri-Isobutylphosphine Oxide: Solid State
 and CD2Cl2 Solution Structures
;
_journal_name_full 'Inorganic Chemistry'
_journal_page_first 2553
_journal_page_last 2561
_journal_paper_doi 10.1021/ic102385p
_journal_volume 50
_journal_year 2011
_chemical_formula_sum 'C36 H81 Ce N3 O12 P3'
_chemical_formula_weight 981.07
_chemical_name_systematic
;
 ?
;
_space_group_IT_number 19
_symmetry_cell_setting orthorhombic
_symmetry_space_group_name_Hall 'P 2ac 2ab'
_symmetry_space_group_name_H-M 'P 21 21 21'
_atom_sites_solution_hydrogens geom
_atom_sites_solution_primary direct
_atom_sites_solution_secondary difmap
_audit_creation_method SHELXL-97
_cell_angle_alpha 90.00
_cell_angle_beta 90.00
_cell_angle_gamma 90.00
_cell_formula_units_Z 4
_cell_length_a 14.3658(7)
_cell_length_b 14.5103(7)
_cell_length_c 23.9483(8)
_cell_measurement_reflns_used 6272
_cell_measurement_temperature 120(2)
_cell_measurement_theta_max 27.485
_cell_measurement_theta_min 2.910
_cell_volume 4992.1(4)
_computing_cell_refinement 'DENZO (Otwinowski & Minor, 1997) & COLLECT (Hooft, R.W.W., 1998)'
_computing_data_collection 'COLLECT (Hooft, R.W.W., 1998)'
_computing_data_reduction 'DENZO (Otwinowski & Minor, 1997) & COLLECT (Hooft, R.W.W., 1998)'
_computing_molecular_graphics 'ORTEP3 for Windows (Farrugia, 1997)'
_computing_publication_material 'WinGX (Farrugia, 1999)'
_computing_structure_refinement 'SHELXL-97 (Sheldrick, 2008)'
_computing_structure_solution 'SHELXS-97 (Sheldrick, 2008)'
_diffrn_ambient_temperature 120(2)
_diffrn_detector_area_resol_mean 9.091
_diffrn_measured_fraction_theta_full 0.997
_diffrn_measured_fraction_theta_max 0.997
_diffrn_measurement_device_type 'Bruker-Nonius Roper CCD camera on \k-goniostat'
_diffrn_measurement_method '\f & \w scans'
_diffrn_radiation_monochromator graphite
_diffrn_radiation_source 'Bruker-Nonius FR591 rotating anode'
_diffrn_radiation_type MoK\a
_diffrn_radiation_wavelength 0.71073
_diffrn_reflns_av_R_equivalents 0.0706
_diffrn_reflns_av_sigmaI/netI 0.1042
_diffrn_reflns_limit_h_max 18
_diffrn_reflns_limit_h_min -18
_diffrn_reflns_limit_k_max 18
_diffrn_reflns_limit_k_min -18
_diffrn_reflns_limit_l_max 31
_diffrn_reflns_limit_l_min -31
_diffrn_reflns_number 34717
_diffrn_reflns_theta_full 27.48
_diffrn_reflns_theta_max 27.48
_diffrn_reflns_theta_min 2.91
_exptl_absorpt_coefficient_mu 1.061
_exptl_absorpt_correction_T_max 0.9294
_exptl_absorpt_correction_T_min 0.8320
_exptl_absorpt_correction_type multi-scan
_exptl_absorpt_process_details 'SADABS 2007/2 (Sheldrick, G.M., 2007)'
_exptl_crystal_colour colourless
_exptl_crystal_density_diffrn 1.305
_exptl_crystal_description 'Cut Block'
_exptl_crystal_F_000 2068
_exptl_crystal_size_max 0.18
_exptl_crystal_size_mid 0.16
_exptl_crystal_size_min 0.07
_refine_diff_density_max 1.563
_refine_diff_density_min -2.528
_refine_diff_density_rms 0.140
_refine_ls_abs_structure_details 'Flack H D (1983), Acta Cryst. A39, 876-881'
_refine_ls_abs_structure_Flack 0.04(2)
_refine_ls_extinction_method none
_refine_ls_goodness_of_fit_ref 1.197
_refine_ls_hydrogen_treatment constr
_refine_ls_matrix_type full
_refine_ls_number_parameters 641
_refine_ls_number_reflns 11396
_refine_ls_number_restraints 504
_refine_ls_restrained_S_all 1.198
_refine_ls_R_factor_all 0.1026
_refine_ls_R_factor_gt 0.0830
_refine_ls_shift/su_max 0.004
_refine_ls_shift/su_mean 0.000
_refine_ls_structure_factor_coef Fsqd
_refine_ls_weighting_details 'calc w=1/[\s^2^(Fo^2^)+(0.0056P)^2^+27.7051P] where P=(Fo^2^+2Fc^2^)/3'
_refine_ls_weighting_scheme calc
_refine_ls_wR_factor_gt 0.1465
_refine_ls_wR_factor_ref 0.1528
_reflns_number_gt 9563
_reflns_number_total 11396
_reflns_threshold_expression >2sigma(I)
_cod_data_source_file ic102385p_si_001_01.cif
_cod_data_source_block Ce
_cod_database_code 4324676

loop_
_symmetry_equiv_pos_as_xyz
'x, y, z'
'-x+1/2, -y, z+1/2'
'-x, y+1/2, -z+1/2'
'x+1/2, -y+1/2, -z'

loop_
_atom_site_label
_atom_site_type_symbol
_atom_site_fract_x
_atom_site_fract_y
_atom_site_fract_z
_atom_site_U_iso_or_equiv
_atom_site_adp_type
_atom_site_occupancy
_atom_site_symmetry_multiplicity
_atom_site_calc_flag
_atom_site_refinement_flags
_atom_site_disorder_assembly
_atom_site_disorder_group
Ce1 Ce 0.67999(3) 0.94180(3) 0.083984(19) 0.02284(11) Uani 1 1 d . . .
C1 C 0.3896(5) 1.1318(6) 0.0507(4) 0.033(2) Uani 1 1 d D A .
H1A H 0.3860 1.1314 0.0920 0.040 Uiso 1 1 calc R . .
H1B H 0.3649 1.1919 0.0380 0.040 Uiso 1 1 calc R . .
C2 C 0.3256(6) 1.0580(6) 0.0294(4) 0.0386(19) Uani 1 1 d D . .
H2 H 0.3285 1.0595 -0.0123 0.046 Uiso 1 1 calc R . .
C3 C 0.2236(6) 1.0808(8) 0.0467(5) 0.061(4) Uani 1 1 d D . .
H3A H 0.1813 1.0354 0.0303 0.092 Uiso 1 1 calc R . .
H3B H 0.2072 1.1425 0.0333 0.092 Uiso 1 1 calc R . .
H3C H 0.2183 1.0789 0.0875 0.092 Uiso 1 1 calc R . .
C4 C 0.3520(8) 0.9612(6) 0.0477(5) 0.055(3) Uani 1 1 d D . .
H4A H 0.4133 0.9453 0.0325 0.083 Uiso 1 1 calc R . .
H4B H 0.3056 0.9173 0.0340 0.083 Uiso 1 1 calc R . .
H4C H 0.3543 0.9586 0.0886 0.083 Uiso 1 1 calc R . .
C5 C 0.5172(6) 1.1119(6) -0.0430(3) 0.035(2) Uani 1 1 d D A .
H5A H 0.5833 1.1179 -0.0542 0.042 Uiso 1 1 calc R . .
H5B H 0.4983 1.0477 -0.0514 0.042 Uiso 1 1 calc R . .
C6 C 0.4603(6) 1.1752(6) -0.0811(4) 0.041(2) Uani 1 1 d D . .
H6 H 0.3964 1.1808 -0.0649 0.049 Uiso 1 1 calc R . .
C7 C 0.5003(8) 1.2717(6) -0.0866(5) 0.057(3) Uani 1 1 d D . .
H7A H 0.5094 1.2982 -0.0494 0.085 Uiso 1 1 calc R . .
H7B H 0.4570 1.3103 -0.1079 0.085 Uiso 1 1 calc R . .
H7C H 0.5601 1.2688 -0.1062 0.085 Uiso 1 1 calc R . .
C8 C 0.4511(10) 1.1351(8) -0.1390(4) 0.068(4) Uani 1 1 d D . .
H8A H 0.5131 1.1273 -0.1554 0.102 Uiso 1 1 calc R . .
H8B H 0.4143 1.1769 -0.1623 0.102 Uiso 1 1 calc R . .
H8C H 0.4199 1.0752 -0.1368 0.102 Uiso 1 1 calc R . .
C9 C 0.5695(7) 1.2344(6) 0.0492(4) 0.041(3) Uani 1 1 d D A .
H9A H 0.6253 1.2405 0.0252 0.049 Uiso 1 1 calc R . .
H9B H 0.5269 1.2856 0.0395 0.049 Uiso 1 1 calc R . .
C10 C 0.5993(7) 1.2464(8) 0.1087(4) 0.053(3) Uani 1 1 d D . .
H10 H 0.6214 1.1857 0.1233 0.064 Uiso 1 1 calc R . .
C11 C 0.6802(9) 1.3154(8) 0.1113(5) 0.074(4) Uani 1 1 d D . .
H11A H 0.7303 1.2948 0.0865 0.111 Uiso 1 1 calc R . .
H11B H 0.7036 1.3192 0.1496 0.111 Uiso 1 1 calc R . .
H11C H 0.6583 1.3763 0.0993 0.111 Uiso 1 1 calc R . .
C12 C 0.5205(8) 1.2807(8) 0.1457(5) 0.059(3) Uani 1 1 d D . .
H12A H 0.4948 1.3377 0.1301 0.088 Uiso 1 1 calc R . .
H12B H 0.5445 1.2928 0.1833 0.088 Uiso 1 1 calc R . .
H12C H 0.4716 1.2338 0.1476 0.088 Uiso 1 1 calc R . .
O1 O 0.5609(4) 1.0479(4) 0.0603(2) 0.0337(14) Uani 1 1 d D A .
P1 P 0.51175(16) 1.12645(16) 0.03132(10) 0.0275(5) Uani 1 1 d D . .
C13 C 1.0133(6) 0.8801(6) 0.1497(4) 0.032(2) Uani 1 1 d D A .
H13A H 0.9866 0.8507 0.1834 0.038 Uiso 1 1 calc R . .
H13B H 1.0714 0.8465 0.1406 0.038 Uiso 1 1 calc R . .
C14 C 1.0395(6) 0.9776(6) 0.1649(4) 0.034(2) Uani 1 1 d D . .
H14 H 1.0540 1.0109 0.1294 0.041 Uiso 1 1 calc R . .
C15 C 1.1290(8) 0.9779(9) 0.2011(5) 0.064(4) Uani 1 1 d D . .
H15A H 1.1137 0.9581 0.2391 0.095 Uiso 1 1 calc R . .
H15B H 1.1551 1.0403 0.2021 0.095 Uiso 1 1 calc R . .
H15C H 1.1748 0.9355 0.1849 0.095 Uiso 1 1 calc R . .
C16 C 0.9616(8) 1.0300(7) 0.1940(4) 0.049(3) Uani 1 1 d D . .
H16A H 0.9082 1.0354 0.1688 0.074 Uiso 1 1 calc R . .
H16B H 0.9836 1.0917 0.2042 0.074 Uiso 1 1 calc R . .
H16C H 0.9428 0.9967 0.2278 0.074 Uiso 1 1 calc R . .
C17 C 0.9178(5) 0.7415(5) 0.0796(3) 0.0249(17) Uani 1 1 d D A .
H17A H 0.8762 0.7341 0.0470 0.030 Uiso 1 1 calc R . .
H17B H 0.9791 0.7152 0.0694 0.030 Uiso 1 1 calc R . .
C18 C 0.8774(7) 0.6847(6) 0.1288(4) 0.040(2) Uani 1 1 d D . .
H18 H 0.8391 0.7267 0.1527 0.048 Uiso 1 1 calc R . .
C19 C 0.8146(8) 0.6100(6) 0.1057(5) 0.054(3) Uani 1 1 d D . .
H19A H 0.8502 0.5708 0.0801 0.080 Uiso 1 1 calc R . .
H19B H 0.7627 0.6384 0.0854 0.080 Uiso 1 1 calc R . .
H19C H 0.7903 0.5726 0.1365 0.080 Uiso 1 1 calc R . .
C20 C 0.9539(9) 0.6432(8) 0.1646(5) 0.065(4) Uani 1 1 d D . .
H20A H 0.9260 0.6079 0.1951 0.098 Uiso 1 1 calc R . .
H20B H 0.9926 0.6927 0.1800 0.098 Uiso 1 1 calc R . .
H20C H 0.9925 0.6024 0.1417 0.098 Uiso 1 1 calc R . .
C21 C 0.9896(7) 0.9181(6) 0.0336(3) 0.036(2) Uani 1 1 d D A .
H21A H 0.9927 0.9851 0.0413 0.044 Uiso 1 1 calc R . .
H21B H 1.0544 0.8952 0.0319 0.044 Uiso 1 1 calc R . .
C22 C 0.9471(7) 0.9057(5) -0.0232(3) 0.032(2) Uani 1 1 d D . .
H22 H 0.8781 0.9005 -0.0186 0.039 Uiso 1 1 calc R . .
C23 C 0.9823(8) 0.8180(7) -0.0522(4) 0.048(3) Uani 1 1 d D . .
H23A H 0.9555 0.8141 -0.0897 0.072 Uiso 1 1 calc R . .
H23B H 0.9635 0.7639 -0.0304 0.072 Uiso 1 1 calc R . .
H23C H 1.0503 0.8200 -0.0548 0.072 Uiso 1 1 calc R . .
C24 C 0.9671(9) 0.9878(7) -0.0593(4) 0.053(3) Uani 1 1 d D . .
H24A H 0.9460 1.0439 -0.0403 0.079 Uiso 1 1 calc R . .
H24B H 0.9341 0.9814 -0.0949 0.079 Uiso 1 1 calc R . .
H24C H 1.0342 0.9918 -0.0662 0.079 Uiso 1 1 calc R . .
O2 O 0.8394(4) 0.9061(4) 0.1050(2) 0.0270(14) Uani 1 1 d D A .
P2 P 0.93267(15) 0.86293(14) 0.09283(9) 0.0247(5) Uani 1 1 d D . .
C25 C 0.723(2) 1.1004(15) 0.2633(12) 0.101(5) Uani 0.484(7) 1 d PDU A 1
H25A H 0.7902 1.0915 0.2575 0.122 Uiso 0.484(7) 1 calc PR A 1
H25B H 0.7034 1.1432 0.2332 0.122 Uiso 0.484(7) 1 calc PR A 1
C26 C 0.721(2) 1.1595(17) 0.3112(12) 0.102(5) Uani 0.484(7) 1 d PDU A 1
H26 H 0.6540 1.1714 0.3195 0.122 Uiso 0.484(7) 1 calc PR A 1
C27 C 0.761(3) 1.103(3) 0.3631(14) 0.106(8) Uani 0.484(7) 1 d PDU A 1
H27A H 0.7371 1.0400 0.3619 0.160 Uiso 0.484(7) 1 calc PR A 1
H27B H 0.7405 1.1329 0.3979 0.160 Uiso 0.484(7) 1 calc PR A 1
H27C H 0.8289 1.1025 0.3616 0.160 Uiso 0.484(7) 1 calc PR A 1
C28 C 0.767(2) 1.2528(17) 0.3082(13) 0.083(6) Uani 0.484(7) 1 d PDU A 1
H28A H 0.8349 1.2451 0.3084 0.124 Uiso 0.484(7) 1 calc PR A 1
H28B H 0.7482 1.2898 0.3405 0.124 Uiso 0.484(7) 1 calc PR A 1
H28C H 0.7481 1.2840 0.2738 0.124 Uiso 0.484(7) 1 calc PR A 1
C29 C 0.7498(12) 0.8962(10) 0.2557(7) 0.043(3) Uani 0.484(7) 1 d PDU A 1
H29A H 0.7625 0.8635 0.2202 0.052 Uiso 0.484(7) 1 calc PR A 1
H29B H 0.8098 0.9230 0.2680 0.052 Uiso 0.484(7) 1 calc PR A 1
C30 C 0.7249(13) 0.8214(11) 0.2987(7) 0.043(3) Uani 0.484(7) 1 d PDU A 1
H30 H 0.6574 0.8057 0.2955 0.052 Uiso 0.484(7) 1 calc PR A 1
C31 C 0.745(2) 0.8606(17) 0.3568(8) 0.054(6) Uani 0.484(7) 1 d PDU A 1
H31A H 0.7592 0.8100 0.3826 0.081 Uiso 0.484(7) 1 calc PR A 1
H31B H 0.6901 0.8941 0.3703 0.081 Uiso 0.484(7) 1 calc PR A 1
H31C H 0.7981 0.9027 0.3548 0.081 Uiso 0.484(7) 1 calc PR A 1
C32 C 0.7825(16) 0.7364(13) 0.2889(10) 0.061(5) Uani 0.484(7) 1 d PDU A 1
H32A H 0.8484 0.7533 0.2868 0.091 Uiso 0.484(7) 1 calc PR A 1
H32B H 0.7635 0.7075 0.2537 0.091 Uiso 0.484(7) 1 calc PR A 1
H32C H 0.7730 0.6929 0.3197 0.091 Uiso 0.484(7) 1 calc PR A 1
C33 C 0.5603(9) 0.9690(12) 0.2661(7) 0.039(3) Uani 0.484(7) 1 d PDU A 1
H33A H 0.5354 0.9131 0.2477 0.047 Uiso 0.484(7) 1 calc PR A 1
H33B H 0.5662 0.9552 0.3064 0.047 Uiso 0.484(7) 1 calc PR A 1
C34 C 0.4909(12) 1.0457(15) 0.2590(8) 0.051(3) Uani 0.484(7) 1 d PDU A 1
H34 H 0.5160 1.1048 0.2744 0.061 Uiso 0.484(7) 1 calc PR A 1
C35 C 0.4011(15) 1.017(3) 0.2904(12) 0.063(6) Uani 0.484(7) 1 d PDU A 1
H35A H 0.3699 0.9673 0.2698 0.095 Uiso 0.484(7) 1 calc PR A 1
H35B H 0.3593 1.0698 0.2935 0.095 Uiso 0.484(7) 1 calc PR A 1
H35C H 0.4174 0.9948 0.3279 0.095 Uiso 0.484(7) 1 calc PR A 1
C36 C 0.4618(17) 1.057(2) 0.2005(8) 0.064(5) Uani 0.484(7) 1 d PDU A 1
H36A H 0.5118 1.0874 0.1794 0.095 Uiso 0.484(7) 1 calc PR A 1
H36B H 0.4056 1.0956 0.1990 0.095 Uiso 0.484(7) 1 calc PR A 1
H36C H 0.4486 0.9969 0.1841 0.095 Uiso 0.484(7) 1 calc PR A 1
O3 O 0.6789(13) 1.0005(15) 0.1756(5) 0.0273(18) Uani 0.484(7) 1 d PDU A 1
P3 P 0.6760(5) 0.9916(5) 0.2383(3) 0.0302(13) Uani 0.484(7) 1 d PDU A 1
C225 C 0.7240(17) 1.1130(16) 0.2615(12) 0.101(5) Uani 0.516(7) 1 d PDU A 2
H22A H 0.7858 1.0854 0.2686 0.121 Uiso 0.516(7) 1 calc PR A 2
H22B H 0.7308 1.1561 0.2297 0.121 Uiso 0.516(7) 1 calc PR A 2
C226 C 0.697(2) 1.1661(17) 0.3107(11) 0.103(5) Uani 0.516(7) 1 d PDU A 2
H226 H 0.6277 1.1585 0.3108 0.124 Uiso 0.516(7) 1 calc PR A 2
C227 C 0.726(2) 1.115(3) 0.3662(13) 0.107(7) Uani 0.516(7) 1 d PDU A 2
H22C H 0.6809 1.0660 0.3741 0.160 Uiso 0.516(7) 1 calc PR A 2
H22D H 0.7261 1.1593 0.3971 0.160 Uiso 0.516(7) 1 calc PR A 2
H22E H 0.7880 1.0887 0.3618 0.160 Uiso 0.516(7) 1 calc PR A 2
C228 C 0.707(2) 1.2666(17) 0.3101(13) 0.091(6) Uani 0.516(7) 1 d PDU A 2
H22F H 0.7543 1.2851 0.3373 0.137 Uiso 0.516(7) 1 calc PR A 2
H22G H 0.6473 1.2953 0.3198 0.137 Uiso 0.516(7) 1 calc PR A 2
H22H H 0.7259 1.2867 0.2727 0.137 Uiso 0.516(7) 1 calc PR A 2
C229 C 0.6570(10) 0.9231(10) 0.2858(6) 0.035(3) Uani 0.516(7) 1 d PDU A 2
H22I H 0.6265 0.9393 0.3215 0.042 Uiso 0.516(7) 1 calc PR A 2
H22J H 0.6205 0.8720 0.2693 0.042 Uiso 0.516(7) 1 calc PR A 2
C230 C 0.7532(11) 0.8837(12) 0.3005(6) 0.038(3) Uani 0.516(7) 1 d PDU A 2
H230 H 0.7968 0.9358 0.3085 0.046 Uiso 0.516(7) 1 calc PR A 2
C231 C 0.748(2) 0.8217(16) 0.3511(8) 0.053(5) Uani 0.516(7) 1 d PDU A 2
H23D H 0.6876 0.7912 0.3523 0.080 Uiso 0.516(7) 1 calc PR A 2
H23E H 0.7570 0.8586 0.3850 0.080 Uiso 0.516(7) 1 calc PR A 2
H23F H 0.7976 0.7750 0.3488 0.080 Uiso 0.516(7) 1 calc PR A 2
C232 C 0.7893(11) 0.8300(14) 0.2511(7) 0.040(4) Uani 0.516(7) 1 d PDU A 2
H23G H 0.8572 0.8251 0.2535 0.060 Uiso 0.516(7) 1 calc PR A 2
H23H H 0.7722 0.8618 0.2165 0.060 Uiso 0.516(7) 1 calc PR A 2
H23I H 0.7619 0.7681 0.2512 0.060 Uiso 0.516(7) 1 calc PR A 2
C233 C 0.5270(9) 1.0704(13) 0.2568(9) 0.056(4) Uani 0.516(7) 1 d PDU A 2
H23J H 0.5265 1.0895 0.2965 0.067 Uiso 0.516(7) 1 calc PR A 2
H23K H 0.5185 1.1266 0.2339 0.067 Uiso 0.516(7) 1 calc PR A 2
C234 C 0.4459(12) 1.0075(15) 0.2468(8) 0.063(4) Uani 0.516(7) 1 d PDU A 2
H234 H 0.4663 0.9418 0.2492 0.075 Uiso 0.516(7) 1 calc PR A 2
C235 C 0.3718(18) 1.028(3) 0.2921(11) 0.076(7) Uani 0.516(7) 1 d PDU A 2
H23L H 0.4022 1.0534 0.3253 0.114 Uiso 0.516(7) 1 calc PR A 2
H23M H 0.3397 0.9706 0.3021 0.114 Uiso 0.516(7) 1 calc PR A 2
H23N H 0.3266 1.0723 0.2776 0.114 Uiso 0.516(7) 1 calc PR A 2
C236 C 0.4005(18) 1.0250(19) 0.1928(9) 0.068(6) Uani 0.516(7) 1 d PDU A 2
H23O H 0.3610 1.0799 0.1958 0.102 Uiso 0.516(7) 1 calc PR A 2
H23P H 0.3621 0.9717 0.1826 0.102 Uiso 0.516(7) 1 calc PR A 2
H23Q H 0.4480 1.0350 0.1641 0.102 Uiso 0.516(7) 1 calc PR A 2
O203 O 0.6564(11) 0.9984(14) 0.1811(5) 0.0273(18) Uani 0.516(7) 1 d PDU A 2
P203 P 0.6434(4) 1.0200(4) 0.2404(2) 0.0230(12) Uani 0.516(7) 1 d PDU A 2
N11 N 0.6579(5) 0.8110(6) -0.0141(3) 0.0331(19) Uani 1 1 d . . .
O11 O 0.7285(5) 0.8082(5) 0.0173(3) 0.0402(17) Uani 1 1 d . A .
O12 O 0.5985(5) 0.8742(5) -0.0051(3) 0.0373(16) Uani 1 1 d . A .
O13 O 0.6498(5) 0.7548(6) -0.0522(3) 0.058(2) Uani 1 1 d . A .
N21 N 0.7795(5) 1.1011(5) 0.0249(3) 0.0304(18) Uani 1 1 d . . .
O21 O 0.7487(4) 1.0303(4) -0.0010(3) 0.0319(15) Uani 1 1 d . A .
O22 O 0.8121(7) 1.1661(5) -0.0003(3) 0.059(2) Uani 1 1 d . A .
O23 O 0.7702(4) 1.0987(4) 0.0788(3) 0.0384(15) Uani 1 1 d . A .
N31 N 0.5768(7) 0.8031(5) 0.1526(3) 0.035(2) Uani 1 1 d . A .
O31 O 0.6630(5) 0.7932(4) 0.1410(3) 0.0431(18) Uani 1 1 d . A .
O32 O 0.5329(4) 0.8637(4) 0.1259(3) 0.0348(15) Uani 1 1 d . A .
O33 O 0.5395(6) 0.7582(5) 0.1904(3) 0.058(2) Uani 1 1 d . . .

loop_
_atom_site_aniso_label
_atom_site_aniso_U_11
_atom_site_aniso_U_22
_atom_site_aniso_U_33
_atom_site_aniso_U_23
_atom_site_aniso_U_13
_atom_site_aniso_U_12
Ce1 0.0238(2) 0.02132(18) 0.02344(19) -0.0002(2) -0.0030(2) 0.0038(2)
C1 0.018(5) 0.034(5) 0.048(6) 0.012(4) 0.010(4) 0.006(4)
C2 0.024(4) 0.039(5) 0.052(5) 0.007(5) -0.003(5) -0.003(6)
C3 0.024(6) 0.067(9) 0.092(9) 0.013(7) 0.008(6) -0.006(5)
C4 0.047(7) 0.037(7) 0.083(8) 0.010(5) -0.003(6) -0.014(5)
C5 0.021(5) 0.034(5) 0.051(6) 0.013(4) -0.015(4) -0.011(4)
C6 0.024(5) 0.059(6) 0.039(5) 0.015(6) 0.007(5) 0.001(4)
C7 0.077(9) 0.031(5) 0.063(7) 0.017(6) 0.004(8) 0.004(5)
C8 0.078(10) 0.063(8) 0.062(8) 0.019(6) -0.025(7) -0.012(8)
C9 0.024(6) 0.039(6) 0.059(7) 0.000(5) 0.014(5) -0.002(4)
C10 0.040(7) 0.047(7) 0.073(8) -0.029(6) 0.000(6) 0.020(5)
C11 0.032(6) 0.084(9) 0.107(10) -0.052(7) 0.004(8) -0.013(8)
C12 0.053(8) 0.065(8) 0.058(7) -0.010(6) 0.020(6) 0.018(6)
O1 0.031(4) 0.025(3) 0.046(3) 0.001(3) -0.002(3) 0.002(3)
P1 0.0173(12) 0.0255(12) 0.0398(13) 0.0039(10) 0.0033(10) 0.0041(9)
C13 0.007(4) 0.048(6) 0.040(5) -0.001(4) 0.003(4) -0.007(4)
C14 0.029(6) 0.038(5) 0.035(5) -0.009(4) 0.003(4) -0.007(4)
C15 0.045(8) 0.076(9) 0.070(8) -0.029(7) -0.008(6) -0.019(6)
C16 0.064(8) 0.032(6) 0.052(7) -0.007(5) -0.010(6) 0.005(5)
C17 0.022(4) 0.024(4) 0.028(4) 0.000(4) 0.002(4) 0.004(3)
C18 0.047(7) 0.029(5) 0.043(6) 0.005(4) 0.015(5) -0.001(5)
C19 0.044(7) 0.035(5) 0.082(8) 0.007(5) 0.002(7) -0.011(6)
C20 0.073(9) 0.052(7) 0.071(8) 0.026(6) -0.031(7) -0.019(7)
C21 0.043(6) 0.034(6) 0.032(5) 0.001(4) 0.017(4) 0.002(4)
C22 0.033(6) 0.032(5) 0.032(5) -0.005(4) 0.001(4) 0.014(4)
C23 0.067(8) 0.050(7) 0.026(5) -0.008(4) -0.003(5) 0.021(6)
C24 0.073(9) 0.050(7) 0.036(6) 0.007(5) -0.001(6) 0.002(6)
O2 0.019(4) 0.028(3) 0.034(3) -0.003(2) -0.007(2) 0.004(2)
P2 0.0216(11) 0.0254(11) 0.0271(12) -0.0011(9) 0.0020(10) 0.0017(8)
C25 0.047(8) 0.160(11) 0.098(9) -0.059(8) -0.022(8) -0.012(8)
C26 0.047(9) 0.158(11) 0.099(8) -0.048(8) -0.022(8) -0.011(8)
C27 0.060(16) 0.161(16) 0.098(14) -0.017(13) -0.012(14) -0.003(15)
C28 0.049(12) 0.113(14) 0.087(11) -0.048(11) -0.033(11) -0.001(12)
C29 0.031(6) 0.053(7) 0.045(6) -0.008(6) -0.007(6) -0.006(6)
C30 0.028(6) 0.050(7) 0.051(6) 0.000(6) -0.004(6) -0.008(6)
C31 0.047(10) 0.059(12) 0.057(10) 0.014(10) 0.001(9) -0.006(11)
C32 0.035(10) 0.062(11) 0.086(12) -0.012(10) 0.002(10) -0.005(9)
C33 0.026(6) 0.052(6) 0.039(5) 0.001(5) 0.016(5) 0.007(5)
C34 0.033(8) 0.063(7) 0.056(6) 0.003(6) 0.020(6) 0.016(6)
C35 0.040(12) 0.080(11) 0.069(10) 0.010(9) 0.015(10) 0.030(11)
C36 0.045(10) 0.078(10) 0.068(9) -0.002(9) 0.009(9) 0.031(9)
O3 0.023(5) 0.031(3) 0.028(3) -0.005(3) 0.008(3) 0.001(4)
P3 0.024(3) 0.041(3) 0.026(2) -0.009(2) 0.012(3) -0.009(3)
C225 0.045(8) 0.161(11) 0.096(9) -0.058(8) -0.023(8) -0.014(8)
C226 0.050(8) 0.159(11) 0.100(8) -0.049(8) -0.021(8) -0.007(8)
C227 0.057(14) 0.166(14) 0.098(12) -0.023(12) -0.022(12) -0.010(13)
C228 0.048(12) 0.135(14) 0.091(11) -0.048(11) -0.006(11) 0.000(12)
C229 0.025(5) 0.041(6) 0.037(5) -0.004(5) 0.003(5) -0.004(5)
C230 0.026(6) 0.044(6) 0.045(6) -0.006(6) 0.000(5) -0.003(5)
C231 0.050(10) 0.057(12) 0.053(9) 0.010(9) -0.002(9) 0.000(11)
C232 0.006(7) 0.060(9) 0.055(8) -0.002(8) 0.003(7) 0.012(6)
C233 0.041(7) 0.068(7) 0.060(6) -0.004(6) 0.025(6) 0.024(6)
C234 0.047(8) 0.076(8) 0.066(7) -0.003(7) 0.017(7) 0.020(7)
C235 0.052(14) 0.094(14) 0.080(11) 0.013(11) 0.019(11) 0.016(13)
C236 0.065(13) 0.062(12) 0.076(12) -0.008(10) 0.004(12) 0.002(11)
O203 0.023(5) 0.031(3) 0.028(3) -0.005(3) 0.008(3) 0.001(4)
P203 0.015(3) 0.031(3) 0.024(2) -0.007(2) 0.003(2) 0.006(2)
N11 0.016(4) 0.049(5) 0.034(4) -0.015(4) 0.002(3) -0.014(3)
O11 0.034(4) 0.042(4) 0.044(4) -0.019(3) -0.012(3) 0.009(3)
O12 0.027(4) 0.042(4) 0.042(4) -0.003(3) -0.005(3) -0.002(3)
O13 0.030(4) 0.090(6) 0.053(4) -0.044(4) 0.001(3) -0.001(4)
N21 0.017(4) 0.026(4) 0.048(5) 0.006(4) -0.006(4) 0.004(3)
O21 0.031(4) 0.026(3) 0.039(4) 0.002(3) -0.003(3) -0.003(3)
O22 0.070(6) 0.037(4) 0.071(5) 0.009(4) 0.012(5) -0.018(4)
O23 0.036(4) 0.030(3) 0.049(4) 0.005(3) 0.002(4) -0.003(3)
N31 0.059(6) 0.014(4) 0.031(4) 0.002(3) 0.000(4) -0.018(4)
O31 0.041(5) 0.027(3) 0.061(4) 0.003(3) -0.010(4) -0.003(3)
O32 0.027(4) 0.031(4) 0.047(4) 0.014(3) 0.003(3) 0.000(3)
O33 0.083(7) 0.044(4) 0.048(4) 0.012(4) 0.002(4) -0.030(4)

loop_
_atom_type_symbol
_atom_type_description
_atom_type_scat_dispersion_real
_atom_type_scat_dispersion_imag
_atom_type_scat_source
C C 0.0033 0.0016 'International Tables Vol C Tables 4.2.6.8 and 6.1.1.4'
H H 0.0000 0.0000 'International Tables Vol C Tables 4.2.6.8 and 6.1.1.4'
N N 0.0061 0.0033 'International Tables Vol C Tables 4.2.6.8 and 6.1.1.4'
O O 0.0106 0.0060 'International Tables Vol C Tables 4.2.6.8 and 6.1.1.4'
P P 0.1023 0.0942 'International Tables Vol C Tables 4.2.6.8 and 6.1.1.4'
Ce Ce -0.2486 2.6331 'International Tables Vol C Tables 4.2.6.8 and 6.1.1.4'

loop_
_geom_angle_atom_site_label_1
_geom_angle_atom_site_label_2
_geom_angle_atom_site_label_3
_geom_angle
O3 Ce1 O1 89.0(5)
O3 Ce1 O2 83.6(5)
O1 Ce1 O2 151.5(2)
O3 Ce1 O203 7.6(7)
O1 Ce1 O203 84.9(4)
O2 Ce1 O203 90.3(4)
O3 Ce1 O31 78.9(5)
O1 Ce1 O31 127.2(2)
O2 Ce1 O31 78.3(2)
O203 Ce1 O31 76.5(5)
O3 Ce1 O32 78.0(5)
O1 Ce1 O32 77.8(2)
O2 Ce1 O32 126.9(2)
O203 Ce1 O32 70.9(4)
O31 Ce1 O32 49.5(2)
O3 Ce1 O21 123.6(5)
O1 Ce1 O21 76.44(19)
O2 Ce1 O21 84.79(19)
O203 Ce1 O21 128.3(5)
O31 Ce1 O21 150.2(2)
O32 Ce1 O21 145.6(2)
O3 Ce1 O11 147.4(5)
O1 Ce1 O11 122.0(2)
O2 Ce1 O11 73.34(19)
O203 Ce1 O11 148.7(5)
O31 Ce1 O11 74.1(2)
O32 Ce1 O11 97.4(2)
O21 Ce1 O11 77.7(2)
O3 Ce1 O23 74.5(5)
O1 Ce1 O23 77.4(2)
O2 Ce1 O23 74.10(19)
O203 Ce1 O23 79.9(5)
O31 Ce1 O23 143.3(2)
O32 Ce1 O23 143.0(2)
O21 Ce1 O23 49.2(2)
O11 Ce1 O23 119.0(2)
O3 Ce1 O12 152.9(5)
O1 Ce1 O12 74.1(2)
O2 Ce1 O12 121.0(2)
O203 Ce1 O12 145.3(4)
O31 Ce1 O12 94.4(2)
O32 Ce1 O12 77.8(2)
O21 Ce1 O12 73.6(2)
O11 Ce1 O12 48.9(2)
O23 Ce1 O12 120.4(2)
O3 Ce1 N31 74.2(5)
O1 Ce1 N31 102.2(2)
O2 Ce1 N31 102.2(2)
O203 Ce1 N31 69.0(5)
O31 Ce1 N31 25.1(2)
O32 Ce1 N31 24.7(2)
O21 Ce1 N31 161.81(19)
O11 Ce1 N31 88.2(2)
O23 Ce1 N31 148.7(2)
O12 Ce1 N31 88.5(2)
C2 C1 P1 118.2(6)
C2 C1 H1A 107.8
P1 C1 H1A 107.8
C2 C1 H1B 107.8
P1 C1 H1B 107.8
H1A C1 H1B 107.1
C1 C2 C4 114.1(8)
C1 C2 C3 109.4(8)
C4 C2 C3 110.7(8)
C1 C2 H2 107.4
C4 C2 H2 107.4
C3 C2 H2 107.4
C2 C3 H3A 109.5
C2 C3 H3B 109.5
H3A C3 H3B 109.5
C2 C3 H3C 109.5
H3A C3 H3C 109.5
H3B C3 H3C 109.5
C2 C4 H4A 109.5
C2 C4 H4B 109.5
H4A C4 H4B 109.5
C2 C4 H4C 109.5
H4A C4 H4C 109.5
H4B C4 H4C 109.5
C6 C5 P1 119.8(7)
C6 C5 H5A 107.4
P1 C5 H5A 107.4
C6 C5 H5B 107.4
P1 C5 H5B 107.4
H5A C5 H5B 106.9
C8 C6 C7 108.0(8)
C8 C6 C5 111.2(8)
C7 C6 C5 113.8(8)
C8 C6 H6 107.9
C7 C6 H6 107.9
C5 C6 H6 107.9
C6 C7 H7A 109.5
C6 C7 H7B 109.5
H7A C7 H7B 109.5
C6 C7 H7C 109.5
H7A C7 H7C 109.5
H7B C7 H7C 109.5
C6 C8 H8A 109.5
C6 C8 H8B 109.5
H8A C8 H8B 109.5
C6 C8 H8C 109.5
H8A C8 H8C 109.5
H8B C8 H8C 109.5
C10 C9 P1 117.0(7)
C10 C9 H9A 108.1
P1 C9 H9A 108.1
C10 C9 H9B 108.1
P1 C9 H9B 108.1
H9A C9 H9B 107.3
C9 C10 C12 112.3(9)
C9 C10 C11 109.3(9)
C12 C10 C11 109.1(9)
C9 C10 H10 108.7
C12 C10 H10 108.7
C11 C10 H10 108.7
C10 C11 H11A 109.5
C10 C11 H11B 109.5
H11A C11 H11B 109.5
C10 C11 H11C 109.5
H11A C11 H11C 109.5
H11B C11 H11C 109.5
C10 C12 H12A 109.5
C10 C12 H12B 109.5
H12A C12 H12B 109.5
C10 C12 H12C 109.5
H12A C12 H12C 109.5
H12B C12 H12C 109.5
P1 O1 Ce1 159.7(4)
O1 P1 C5 110.3(4)
O1 P1 C1 111.5(4)
C5 P1 C1 107.5(4)
O1 P1 C9 109.2(4)
C5 P1 C9 108.3(4)
C1 P1 C9 110.0(4)
C14 C13 P2 118.1(7)
C14 C13 H13A 107.8
P2 C13 H13A 107.8
C14 C13 H13B 107.8
P2 C13 H13B 107.8
H13A C13 H13B 107.1
C13 C14 C16 113.3(8)
C13 C14 C15 110.1(8)
C16 C14 C15 110.6(8)
C13 C14 H14 107.5
C16 C14 H14 107.5
C15 C14 H14 107.5
C14 C15 H15A 109.5
C14 C15 H15B 109.5
H15A C15 H15B 109.5
C14 C15 H15C 109.5
H15A C15 H15C 109.5
H15B C15 H15C 109.5
C14 C16 H16A 109.5
C14 C16 H16B 109.5
H16A C16 H16B 109.5
C14 C16 H16C 109.5
H16A C16 H16C 109.5
H16B C16 H16C 109.5
C18 C17 P2 115.5(6)
C18 C17 H17A 108.4
P2 C17 H17A 108.4
C18 C17 H17B 108.4
P2 C17 H17B 108.4
H17A C17 H17B 107.5
C19 C18 C20 110.7(8)
C19 C18 C17 109.0(7)
C20 C18 C17 111.6(8)
C19 C18 H18 108.5
C20 C18 H18 108.5
C17 C18 H18 108.5
C18 C19 H19A 109.5
C18 C19 H19B 109.5
H19A C19 H19B 109.5
C18 C19 H19C 109.5
H19A C19 H19C 109.5
H19B C19 H19C 109.5
C18 C20 H20A 109.5
C18 C20 H20B 109.5
H20A C20 H20B 109.5
C18 C20 H20C 109.5
H20A C20 H20C 109.5
H20B C20 H20C 109.5
C22 C21 P2 118.0(6)
C22 C21 H21A 107.8
P2 C21 H21A 107.8
C22 C21 H21B 107.8
P2 C21 H21B 107.8
H21A C21 H21B 107.1
C24 C22 C21 110.4(8)
C24 C22 C23 109.6(7)
C21 C22 C23 112.0(7)
C24 C22 H22 108.2
C21 C22 H22 108.2
C23 C22 H22 108.2
C22 C23 H23A 109.5
C22 C23 H23B 109.5
H23A C23 H23B 109.5
C22 C23 H23C 109.5
H23A C23 H23C 109.5
H23B C23 H23C 109.5
C22 C24 H24A 109.5
C22 C24 H24B 109.5
H24A C24 H24B 109.5
C22 C24 H24C 109.5
H24A C24 H24C 109.5
H24B C24 H24C 109.5
P2 O2 Ce1 153.7(3)
O2 P2 C17 109.6(3)
O2 P2 C13 111.5(4)
C17 P2 C13 110.1(4)
O2 P2 C21 111.5(4)
C17 P2 C21 110.2(4)
C13 P2 C21 103.8(4)
C26 C25 P3 141.1(19)
C26 C25 H25A 101.7
P3 C25 H25A 101.7
C26 C25 H25B 101.7
P3 C25 H25B 101.7
H25A C25 H25B 104.7
C25 C26 C28 120(2)
C25 C26 C27 108.3(19)
C28 C26 C27 109.9(18)
C25 C26 H26 106.1
C28 C26 H26 106.1
C27 C26 H26 106.1
C30 C29 P3 124.2(12)
C30 C29 H29A 106.3
P3 C29 H29A 106.3
C30 C29 H29B 106.3
P3 C29 H29B 106.3
H29A C29 H29B 106.4
C32 C30 C31 110.1(16)
C32 C30 C29 110.2(14)
C31 C30 C29 107.7(15)
C32 C30 H30 109.6
C31 C30 H30 109.6
C29 C30 H30 109.6
C34 C33 P3 115.5(11)
C34 C33 H33A 108.4
P3 C33 H33A 108.4
C34 C33 H33B 108.4
P3 C33 H33B 108.4
H33A C33 H33B 107.5
C36 C34 C33 112.4(16)
C36 C34 C35 104.9(17)
C33 C34 C35 107.2(16)
C36 C34 H34 110.7
C33 C34 H34 110.7
C35 C34 H34 110.7
P3 O3 Ce1 153.8(13)
O3 P3 C29 106.3(9)
O3 P3 C33 113.9(9)
C29 P3 C33 108.5(8)
O3 P3 C25 104.1(11)
C29 P3 C25 112.1(12)
C33 P3 C25 111.9(11)
C226 C225 P203 116.0(16)
C226 C225 H22A 108.3
P203 C225 H22A 108.3
C226 C225 H22B 108.3
P203 C225 H22B 108.3
H22A C225 H22B 107.4
C225 C226 C228 119.3(19)
C225 C226 C227 111.3(18)
C228 C226 C227 116.7(18)
C225 C226 H226 102.0
C228 C226 H226 102.0
C227 C226 H226 102.0
C226 C227 H22C 109.5
C226 C227 H22D 109.5
H22C C227 H22D 109.5
C226 C227 H22E 109.5
H22C C227 H22E 109.5
H22D C227 H22E 109.5
C226 C228 H22F 109.5
C226 C228 H22G 109.5
H22F C228 H22G 109.5
C226 C228 H22H 109.5
H22F C228 H22H 109.5
H22G C228 H22H 109.5
C230 C229 P203 122.1(10)
C230 C229 H22I 106.8
P203 C229 H22I 106.8
C230 C229 H22J 106.8
P203 C229 H22J 106.8
H22I C229 H22J 106.7
C232 C230 C231 109.7(15)
C232 C230 C229 108.7(12)
C231 C230 C229 111.4(15)
C232 C230 H230 109.0
C231 C230 H230 109.0
C229 C230 H230 109.0
C230 C231 H23D 109.5
C230 C231 H23E 109.5
H23D C231 H23E 109.5
C230 C231 H23F 109.5
H23D C231 H23F 109.5
H23E C231 H23F 109.5
C230 C232 H23G 109.5
C230 C232 H23H 109.5
H23G C232 H23H 109.5
C230 C232 H23I 109.5
H23G C232 H23I 109.5
H23H C232 H23I 109.5
C234 C233 P203 115.1(12)
C234 C233 H23J 108.5
P203 C233 H23J 108.5
C234 C233 H23K 108.5
P203 C233 H23K 108.5
H23J C233 H23K 107.5
C236 C234 C233 112.3(17)
C236 C234 C235 106.2(16)
C233 C234 C235 107.9(18)
C236 C234 H234 110.1
C233 C234 H234 110.1
C235 C234 H234 110.1
C234 C235 H23L 109.5
C234 C235 H23M 109.5
H23L C235 H23M 109.5
C234 C235 H23N 109.5
H23L C235 H23N 109.5
H23M C235 H23N 109.5
C234 C236 H23O 109.5
C234 C236 H23P 109.5
H23O C236 H23P 109.5
C234 C236 H23Q 109.5
H23O C236 H23Q 109.5
H23P C236 H23Q 109.5
P203 O203 Ce1 173.1(13)
O203 P203 C229 114.0(9)
O203 P203 C225 109.9(10)
C229 P203 C225 109.8(11)
O203 P203 C233 113.7(9)
C229 P203 C233 106.2(8)
C225 P203 C233 102.5(10)
O13 N11 O11 119.8(8)
O13 N11 O12 122.8(8)
O11 N11 O12 117.4(7)
N11 O11 Ce1 97.3(5)
N11 O12 Ce1 96.2(5)
O22 N21 O21 121.1(8)
O22 N21 O23 123.6(8)
O21 N21 O23 115.2(7)
N21 O21 Ce1 98.5(5)
N21 O23 Ce1 96.9(5)
O33 N31 O32 121.6(10)
O33 N31 O31 121.3(9)
O32 N31 O31 117.1(7)
O33 N31 Ce1 166.2(6)
O32 N31 Ce1 59.9(4)
O31 N31 Ce1 58.4(4)
N31 O31 Ce1 96.5(5)
N31 O32 Ce1 95.4(5)

loop_
_geom_bond_atom_site_label_1
_geom_bond_atom_site_label_2
_geom_bond_distance
Ce1 O3 2.353(13)
Ce1 O1 2.371(6)
Ce1 O2 2.402(5)
Ce1 O203 2.489(12)
Ce1 O31 2.565(6)
Ce1 O32 2.599(6)
Ce1 O21 2.602(6)
Ce1 O11 2.607(6)
Ce1 O23 2.623(6)
Ce1 O12 2.623(6)
Ce1 N31 2.991(7)
C1 C2 1.501(11)
C1 P1 1.817(8)
C1 H1A 0.9900
C1 H1B 0.9900
C2 C4 1.519(11)
C2 C3 1.559(11)
C2 H2 1.0000
C3 H3A 0.9800
C3 H3B 0.9800
C3 H3C 0.9800
C4 H4A 0.9800
C4 H4B 0.9800
C4 H4C 0.9800
C5 C6 1.530(10)
C5 P1 1.795(8)
C5 H5A 0.9900
C5 H5B 0.9900
C6 C8 1.509(12)
C6 C7 1.518(11)
C6 H6 1.0000
C7 H7A 0.9800
C7 H7B 0.9800
C7 H7C 0.9800
C8 H8A 0.9800
C8 H8B 0.9800
C8 H8C 0.9800
C9 C10 1.499(11)
C9 P1 1.823(9)
C9 H9A 0.9900
C9 H9B 0.9900
C10 C12 1.521(11)
C10 C11 1.535(13)
C10 H10 1.0000
C11 H11A 0.9800
C11 H11B 0.9800
C11 H11C 0.9800
C12 H12A 0.9800
C12 H12B 0.9800
C12 H12C 0.9800
O1 P1 1.509(6)
C13 C14 1.507(10)
C13 P2 1.806(8)
C13 H13A 0.9900
C13 H13B 0.9900
C14 C16 1.523(12)
C14 C15 1.551(12)
C14 H14 1.0000
C15 H15A 0.9800
C15 H15B 0.9800
C15 H15C 0.9800
C16 H16A 0.9800
C16 H16B 0.9800
C16 H16C 0.9800
C17 C18 1.550(10)
C17 P2 1.803(7)
C17 H17A 0.9900
C17 H17B 0.9900
C18 C19 1.515(11)
C18 C20 1.518(12)
C18 H18 1.0000
C19 H19A 0.9800
C19 H19B 0.9800
C19 H19C 0.9800
C20 H20A 0.9800
C20 H20B 0.9800
C20 H20C 0.9800
C21 C22 1.500(10)
C21 P2 1.824(8)
C21 H21A 0.9900
C21 H21B 0.9900
C22 C24 1.499(11)
C22 C23 1.536(11)
C22 H22 1.0000
C23 H23A 0.9800
C23 H23B 0.9800
C23 H23C 0.9800
C24 H24A 0.9800
C24 H24B 0.9800
C24 H24C 0.9800
O2 P2 1.507(6)
C25 C26 1.433(16)
C25 P3 1.816(13)
C25 H25A 0.9900
C25 H25B 0.9900
C26 C28 1.507(17)
C26 C27 1.593(17)
C26 H26 1.0000
C27 H27A 0.9800
C27 H27B 0.9800
C27 H27C 0.9800
C28 H28A 0.9800
C28 H28B 0.9800
C28 H28C 0.9800
C29 C30 1.538(15)
C29 P3 1.793(13)
C29 H29A 0.9900
C29 H29B 0.9900
C30 C32 1.504(16)
C30 C31 1.530(16)
C30 H30 1.0000
C31 H31A 0.9800
C31 H31B 0.9800
C31 H31C 0.9800
C32 H32A 0.9800
C32 H32B 0.9800
C32 H32C 0.9800
C33 C34 1.505(16)
C33 P3 1.819(12)
C33 H33A 0.9900
C33 H33B 0.9900
C34 C36 1.472(17)
C34 C35 1.552(17)
C34 H34 1.0000
C35 H35A 0.9800
C35 H35B 0.9800
C35 H35C 0.9800
C36 H36A 0.9800
C36 H36B 0.9800
C36 H36C 0.9800
O3 P3 1.509(11)
C225 C226 1.461(16)
C225 P203 1.849(13)
C225 H22A 0.9900
C225 H22B 0.9900
C226 C228 1.465(16)
C226 C227 1.574(17)
C226 H226 1.0000
C227 H22C 0.9800
C227 H22D 0.9800
C227 H22E 0.9800
C228 H22F 0.9800
C228 H22G 0.9800
C228 H22H 0.9800
C229 C230 1.536(15)
C229 P203 1.787(12)
C229 H22I 0.9900
C229 H22J 0.9900
C230 C232 1.509(15)
C230 C231 1.510(15)
C230 H230 1.0000
C231 H23D 0.9800
C231 H23E 0.9800
C231 H23F 0.9800
C232 H23G 0.9800
C232 H23H 0.9800
C232 H23I 0.9800
C233 C234 1.499(16)
C233 P203 1.867(13)
C233 H23J 0.9900
C233 H23K 0.9900
C234 C236 1.471(16)
C234 C235 1.548(17)
C234 H234 1.0000
C235 H23L 0.9800
C235 H23M 0.9800
C235 H23N 0.9800
C236 H23O 0.9800
C236 H23P 0.9800
C236 H23Q 0.9800
O203 P203 1.467(10)
N11 O13 1.228(9)
N11 O11 1.263(9)
N11 O12 1.272(10)
N21 O22 1.213(9)
N21 O21 1.279(9)
N21 O23 1.299(10)
N31 O33 1.237(9)
N31 O32 1.258(10)
N31 O31 1.277(11)
